data_1542280
loop_
_publ_author_name
'Leggett, C. J.'
'Parker, B. F.'
'Teat, S. J.'
'Zhang, Z.'
'Dau, P. D.'
'Lukens, W. W.'
'Peterson, S. M.'
'Cardenas, A. J. P.'
'Warner, M. G.'
'Gibson, J. K.'
'Arnold, J.'
'Rao, L.'

_publ_section_title
;
 Structural and spectroscopic studies of a rare non-oxido V(v) complex
 crystallized from aqueous solution
;
_journal_issue 4
_journal_name_full 'Chem. Sci.'
_journal_page_first 2775
_journal_paper_doi 10.1039/C5SC03958D
_journal_volume 7
_journal_year 2016
_chemical_formula_sum 'C10 H16 N6 Na O6 V'
_chemical_formula_weight 390.22
_space_group_crystal_system triclinic
_space_group_IT_number 2
_space_group_name_Hall '-P 1'
_space_group_name_H-M_alt 'P -1'
_symmetry_space_group_name_Hall '-P 1'
_symmetry_space_group_name_H-M 'P -1'
_atom_sites_solution_hydrogens difmap
_atom_sites_solution_primary 'Intrinsic Phasing'
_atom_sites_solution_secondary difmap
_audit_creation_method SHELXL-2014/7
_audit_update_record
;
2015-07-17 deposited with the CCDC.
2016-01-14 downloaded from the CCDC.
;
_cell_angle_alpha 102.684(2)
_cell_angle_beta 107.187(2)
_cell_angle_gamma 103.796(2)
_cell_formula_units_Z 2
_cell_length_a 7.9375(3)
_cell_length_b 8.7365(4)
_cell_length_c 12.1972(5)
_cell_measurement_reflns_used 9903
_cell_measurement_temperature 100(2)
_cell_measurement_theta_max 40.25
_cell_measurement_theta_min 2.76
_cell_volume 745.41(6)
_computing_cell_refinement 'Bruker SAINT v8.34a'
_computing_data_collection 'Bruker APEX 2'
_computing_data_reduction 'Bruker SAINT v8.34a'
_computing_molecular_graphics 'Bruker SHELXTL'
_computing_publication_material 'Bruker SHELXTL & local programs'
_computing_structure_refinement 'SHELXL-2014/7 (Sheldrick, 2014)'
_computing_structure_solution 'Bruker SHELXTL 2014/4'
_diffrn_ambient_temperature 100(2)
_diffrn_measured_fraction_theta_full 0.997
_diffrn_measured_fraction_theta_max 0.974
_diffrn_measurement_device_type 'Bruker D8 with PHOTON 100 detector'
_diffrn_measurement_method '\w/\q shutterless scans'
_diffrn_radiation_type synchrotron
_diffrn_radiation_wavelength 0.7749
_diffrn_reflns_av_R_equivalents 0.0192
_diffrn_reflns_av_unetI/netI 0.0297
_diffrn_reflns_Laue_measured_fraction_full 0.997
_diffrn_reflns_Laue_measured_fraction_max 0.974
_diffrn_reflns_limit_h_max 13
_diffrn_reflns_limit_h_min -13
_diffrn_reflns_limit_k_max 14
_diffrn_reflns_limit_k_min -14
_diffrn_reflns_limit_l_max 20
_diffrn_reflns_limit_l_min -20
_diffrn_reflns_number 13779
_diffrn_reflns_point_group_measured_fraction_full 0.997
_diffrn_reflns_point_group_measured_fraction_max 0.974
_diffrn_reflns_theta_full 27.706
_diffrn_reflns_theta_max 40.263
_diffrn_reflns_theta_min 2.756
_diffrn_source 'Advanced Light Source station 11.3.1'
_exptl_absorpt_coefficient_mu 0.931
_exptl_absorpt_correction_T_max 0.973
_exptl_absorpt_correction_T_min 0.899
_exptl_absorpt_correction_type multi-scan
_exptl_absorpt_process_details 'SADABS 2014/4 Bruker AXS Madison WI USA'
_exptl_crystal_colour brown/orange
_exptl_crystal_density_diffrn 1.739
_exptl_crystal_description tablet
_exptl_crystal_F_000 400
_exptl_crystal_recrystallization_method 'Re-crystallisation from solvent: '
_exptl_crystal_size_max 0.110
_exptl_crystal_size_mid 0.090
_exptl_crystal_size_min 0.030
_refine_diff_density_max 0.628
_refine_diff_density_min -0.549
_refine_diff_density_rms 0.068
_refine_ls_extinction_method none
_refine_ls_goodness_of_fit_ref 1.034
_refine_ls_hydrogen_treatment refall
_refine_ls_matrix_type full
_refine_ls_number_parameters 281
_refine_ls_number_reflns 7062
_refine_ls_number_restraints 0
_refine_ls_restrained_S_all 1.034
_refine_ls_R_factor_all 0.0301
_refine_ls_R_factor_gt 0.0263
_refine_ls_shift/su_max 0.001
_refine_ls_shift/su_mean 0.000
_refine_ls_structure_factor_coef Fsqd
_refine_ls_weighting_details 'w=1/[\s^2^(Fo^2^)+(0.0345P)^2^+0.2437P] where P=(Fo^2^+2Fc^2^)/3'
_refine_ls_weighting_scheme calc
_refine_ls_wR_factor_gt 0.0707
_refine_ls_wR_factor_ref 0.0729
_reflns_Friedel_coverage 0.000
_reflns_number_gt 6412
_reflns_number_total 7062
_reflns_threshold_expression 'I > 2\s(I)'
_cod_data_source_file c5sc03958d2.cif
_cod_data_source_block cjl_2a_a
_cod_depositor_comments 'Adding full bibliography for 1542280--1542281.cif.'
_cod_original_cell_volume 745.41(5)
_cod_database_code 1542280
_shelx_shelxl_version_number 2014/7
_shelx_space_group_comment
;
The symmetry employed for this shelxl refinement is uniquely defined
by the following loop, which should always be used as a source of
symmetry information in preference to the above space-group names.
They are only intended as comments.
;
_shelx_estimated_absorpt_t_min 0.904
_shelx_estimated_absorpt_t_max 0.973

loop_
_space_group_symop_operation_xyz
'x, y, z'
'-x, -y, -z'

loop_
_atom_site_label
_atom_site_type_symbol
_atom_site_fract_x
_atom_site_fract_y
_atom_site_fract_z
_atom_site_U_iso_or_equiv
_atom_site_adp_type
_atom_site_occupancy
_atom_site_site_symmetry_order
_atom_site_calc_flag
V1 V 0.47199(2) 0.26312(2) 0.74686(2) 0.00827(3) Uani 1 1 d
N1 N 0.43194(9) 0.18753(8) 0.57510(6) 0.00954(10) Uani 1 1 d
C1 C 0.54177(11) 0.28489(10) 0.53255(7) 0.01122(12) Uani 1 1 d
N2 N 0.67905(10) 0.40894(9) 0.61662(7) 0.01382(12) Uani 1 1 d
O1 O 0.67291(9) 0.40465(8) 0.72979(6) 0.01356(10) Uani 1 1 d
C2 C 0.50032(12) 0.24684(12) 0.39937(8) 0.01474(14) Uani 1 1 d
H2A H 0.569(2) 0.173(2) 0.3720(14) 0.024(4) Uiso 1 1 d
H2B H 0.541(2) 0.3479(19) 0.3851(13) 0.017(3) Uiso 1 1 d
C3 C 0.29040(13) 0.15594(12) 0.32936(8) 0.01539(14) Uani 1 1 d
H3A H 0.267(2) 0.124(2) 0.2461(15) 0.024(4) Uiso 1 1 d
H3B H 0.220(2) 0.2312(19) 0.3409(14) 0.019(3) Uiso 1 1 d
C4 C 0.21984(12) 0.00396(11) 0.36712(7) 0.01364(13) Uani 1 1 d
H4A H 0.271(2) -0.0857(18) 0.3379(13) 0.016(3) Uiso 1 1 d
H4B H 0.083(2) -0.0457(18) 0.3306(13) 0.018(3) Uiso 1 1 d
C5 C 0.27860(10) 0.05277(9) 0.50174(7) 0.00949(11) Uani 1 1 d
N3 N 0.19181(10) -0.02442(8) 0.55854(6) 0.01121(11) Uani 1 1 d
O2 O 0.28046(9) 0.05322(7) 0.68346(5) 0.01188(10) Uani 1 1 d
N4 N 0.39407(9) 0.30587(8) 0.88527(6) 0.00966(10) Uani 1 1 d
C6 C 0.24438(11) 0.36247(9) 0.87264(7) 0.00993(11) Uani 1 1 d
N5 N 0.19525(10) 0.41300(9) 0.77952(6) 0.01141(11) Uani 1 1 d
O3 O 0.31641(8) 0.39611(8) 0.71586(5) 0.01153(10) Uani 1 1 d
C7 C 0.14701(12) 0.36020(11) 0.96071(7) 0.01324(13) Uani 1 1 d
H7A H 0.021(2) 0.3477(19) 0.9201(14) 0.021(4) Uiso 1 1 d
H7B H 0.205(2) 0.4685(19) 1.0219(14) 0.019(3) Uiso 1 1 d
C8 C 0.16789(13) 0.21954(11) 1.01485(8) 0.01549(14) Uani 1 1 d
H8A H 0.099(2) 0.1133(19) 0.9526(14) 0.021(4) Uiso 1 1 d
H8B H 0.114(2) 0.2242(18) 1.0765(14) 0.018(3) Uiso 1 1 d
C9 C 0.37409(12) 0.23133(11) 1.06749(7) 0.01382(13) Uani 1 1 d
H9A H 0.442(2) 0.334(2) 1.1366(15) 0.024(4) Uiso 1 1 d
H9B H 0.388(2) 0.1375(19) 1.0939(14) 0.018(3) Uiso 1 1 d
C10 C 0.45845(11) 0.23823(9) 0.97306(7) 0.01039(12) Uani 1 1 d
N6 N 0.59187(10) 0.17833(9) 0.96494(6) 0.01243(11) Uani 1 1 d
O4 O 0.63026(8) 0.20086(8) 0.86366(5) 0.01193(10) Uani 1 1 d
Na1 Na 1.00402(5) 0.54628(4) 0.65658(3) 0.01121(6) Uani 1 1 d
O1W O 0.95338(9) 0.65955(8) 0.50046(6) 0.01267(10) Uani 1 1 d
H1WA H 0.861(2) 0.648(2) 0.4521(15) 0.024(4) Uiso 1 1 d
H1WB H 1.019(2) 0.752(2) 0.5169(15) 0.028(4) Uiso 1 1 d
O2W O 1.16068(10) 0.80897(9) 0.79562(6) 0.01825(13) Uani 1 1 d
H2WA H 1.228(3) 0.825(2) 0.8584(18) 0.040(5) Uiso 1 1 d
H2WB H 1.207(3) 0.885(2) 0.7761(17) 0.035(5) Uiso 1 1 d

loop_
_atom_site_aniso_label
_atom_site_aniso_U_11
_atom_site_aniso_U_22
_atom_site_aniso_U_33
_atom_site_aniso_U_23
_atom_site_aniso_U_13
_atom_site_aniso_U_12
V1 0.00853(5) 0.00940(5) 0.00647(5) 0.00266(4) 0.00238(4) 0.00248(4)
N1 0.0096(2) 0.0104(2) 0.0083(2) 0.00357(19) 0.00354(19) 0.00183(19)
C1 0.0114(3) 0.0137(3) 0.0127(3) 0.0074(2) 0.0067(2) 0.0054(2)
N2 0.0120(3) 0.0155(3) 0.0156(3) 0.0073(2) 0.0069(2) 0.0027(2)
O1 0.0114(2) 0.0148(3) 0.0120(2) 0.0038(2) 0.00416(19) 0.00056(19)
C2 0.0164(3) 0.0217(4) 0.0135(3) 0.0106(3) 0.0094(3) 0.0093(3)
C3 0.0169(3) 0.0234(4) 0.0105(3) 0.0089(3) 0.0058(3) 0.0105(3)
C4 0.0155(3) 0.0166(3) 0.0078(3) 0.0025(2) 0.0031(2) 0.0061(3)
C5 0.0102(3) 0.0096(3) 0.0084(3) 0.0029(2) 0.0025(2) 0.0038(2)
N3 0.0121(3) 0.0101(2) 0.0089(2) 0.0027(2) 0.0021(2) 0.0017(2)
O2 0.0132(2) 0.0121(2) 0.0080(2) 0.00375(18) 0.00312(18) 0.00050(18)
N4 0.0110(2) 0.0111(2) 0.0075(2) 0.00376(19) 0.00278(19) 0.0047(2)
C6 0.0105(3) 0.0102(3) 0.0086(3) 0.0026(2) 0.0032(2) 0.0033(2)
N5 0.0122(3) 0.0134(3) 0.0105(3) 0.0048(2) 0.0045(2) 0.0060(2)
O3 0.0123(2) 0.0150(2) 0.0102(2) 0.00624(19) 0.00481(19) 0.00650(19)
C7 0.0134(3) 0.0162(3) 0.0118(3) 0.0043(2) 0.0061(2) 0.0060(3)
C8 0.0166(3) 0.0176(3) 0.0151(3) 0.0073(3) 0.0089(3) 0.0047(3)
C9 0.0178(3) 0.0161(3) 0.0102(3) 0.0064(2) 0.0065(3) 0.0063(3)
C10 0.0126(3) 0.0104(3) 0.0080(3) 0.0037(2) 0.0030(2) 0.0036(2)
N6 0.0143(3) 0.0146(3) 0.0100(3) 0.0057(2) 0.0041(2) 0.0063(2)
O4 0.0125(2) 0.0155(2) 0.0095(2) 0.00504(19) 0.00402(18) 0.0064(2)
Na1 0.01066(14) 0.01137(14) 0.01126(14) 0.00489(11) 0.00287(11) 0.00319(11)
O1W 0.0135(2) 0.0106(2) 0.0116(2) 0.00476(19) 0.00161(19) 0.00231(19)
O2W 0.0202(3) 0.0146(3) 0.0130(3) 0.0062(2) -0.0007(2) 0.0003(2)

loop_
_atom_type_symbol
_atom_type_description
_atom_type_scat_dispersion_real
_atom_type_scat_dispersion_imag
_atom_type_scat_source
C C 0.0040 0.0020 'XDISP Program in WinGX L.Kissel & R.H.Pratt Acta Cryst A46 170 1990'
H H 0.0000 0.0000 'XDISP Program in WinGX L.Kissel & R.H.Pratt Acta Cryst A46 170 1990'
N N 0.0076 0.0040 'XDISP Program in WinGX L.Kissel & R.H.Pratt Acta Cryst A46 170 1990'
O O 0.0132 0.0074 'XDISP Program in WinGX L.Kissel & R.H.Pratt Acta Cryst A46 170 1990'
Na Na 0.0437 0.0302 'XDISP Program in WinGX L.Kissel & R.H.Pratt Acta Cryst A46 170 1990'
V V 0.3275 0.6267 'XDISP Program in WinGX L.Kissel & R.H.Pratt Acta Cryst A46 170 1990'

loop_
_geom_angle_atom_site_label_1
_geom_angle_atom_site_label_2
_geom_angle_atom_site_label_3
_geom_angle
_geom_angle_site_symmetry_1
_geom_angle_site_symmetry_3
O1 V1 O4 92.21(3) . .
O1 V1 O3 94.42(3) . .
O4 V1 O3 146.67(3) . .
O1 V1 O2 147.22(3) . .
O4 V1 O2 94.08(3) . .
O3 V1 O2 97.72(3) . .
O1 V1 N4 125.33(3) . .
O4 V1 N4 74.95(3) . .
O3 V1 N4 74.60(3) . .
O2 V1 N4 87.31(3) . .
O1 V1 N1 74.69(3) . .
O4 V1 N1 123.07(3) . .
O3 V1 N1 90.14(3) . .
O2 V1 N1 74.95(3) . .
N4 V1 N1 154.94(3) . .
C1 N1 C5 123.43(7) . .
C1 N1 V1 118.12(5) . .
C5 N1 V1 117.77(5) . .
N2 C1 N1 114.16(7) . .
N2 C1 C2 125.21(7) . .
N1 C1 C2 120.62(7) . .
C1 N2 O1 108.94(6) . .
C1 N2 Na1 136.98(6) . .
O1 N2 Na1 104.76(5) . .
N2 O1 V1 122.63(5) . .
C1 C2 C3 109.66(7) . .
C1 C2 H2A 111.3(9) . .
C3 C2 H2A 107.8(9) . .
C1 C2 H2B 107.3(9) . .
C3 C2 H2B 112.2(9) . .
H2A C2 H2B 108.6(13) . .
C4 C3 C2 111.82(7) . .
C4 C3 H3A 110.3(10) . .
C2 C3 H3A 109.1(10) . .
C4 C3 H3B 109.9(9) . .
C2 C3 H3B 110.4(9) . .
H3A C3 H3B 105.0(13) . .
C5 C4 C3 109.78(7) . .
C5 C4 H4A 110.0(8) . .
C3 C4 H4A 110.2(8) . .
C5 C4 H4B 109.0(9) . .
C3 C4 H4B 112.0(9) . .
H4A C4 H4B 105.8(12) . .
N3 C5 N1 114.56(7) . .
N3 C5 C4 124.27(7) . .
N1 C5 C4 121.17(7) . .
C5 N3 O2 110.22(6) . .
N3 O2 V1 120.77(5) . .
C10 N4 C6 123.38(7) . .
C10 N4 V1 117.03(5) . .
C6 N4 V1 117.32(5) . .
N5 C6 N4 114.92(7) . .
N5 C6 C7 124.27(7) . .
N4 C6 C7 120.80(7) . .
C6 N5 O3 109.03(6) . .
C6 N5 Na1 151.60(6) . 1_455
O3 N5 Na1 99.15(4) . 1_455
N5 O3 V1 120.43(4) . .
C6 C7 C8 109.56(7) . .
C6 C7 H7A 108.5(9) . .
C8 C7 H7A 112.1(10) . .
C6 C7 H7B 106.3(9) . .
C8 C7 H7B 112.0(9) . .
H7A C7 H7B 108.2(13) . .
C7 C8 C9 111.09(7) . .
C7 C8 H8A 109.6(9) . .
C9 C8 H8A 108.7(9) . .
C7 C8 H8B 109.3(9) . .
C9 C8 H8B 110.7(9) . .
H8A C8 H8B 107.4(13) . .
C10 C9 C8 109.50(7) . .
C10 C9 H9A 108.7(9) . .
C8 C9 H9A 109.0(10) . .
C10 C9 H9B 108.3(9) . .
C8 C9 H9B 111.9(9) . .
H9A C9 H9B 109.4(13) . .
N6 C10 N4 114.81(7) . .
N6 C10 C9 124.48(7) . .
N4 C10 C9 120.68(7) . .
C10 N6 O4 108.76(6) . .
N6 O4 V1 121.81(5) . .
O1W Na1 O2W 90.42(3) . .
O1W Na1 N2 96.51(3) . .
O2W Na1 N2 120.61(3) . .
O1W Na1 N5 148.05(3) . 1_655
O2W Na1 N5 93.59(3) . 1_655
N2 Na1 N5 108.41(3) . 1_655
O1W Na1 O1W 78.88(3) . 2_766
O2W Na1 O1W 140.38(3) . 2_766
N2 Na1 O1W 98.59(3) . 2_766
N5 Na1 O1W 77.93(2) 1_655 2_766
O1W Na1 Na1 41.172(18) . 2_766
O2W Na1 Na1 121.43(2) . 2_766
N2 Na1 Na1 99.84(2) . 2_766
N5 Na1 Na1 112.87(2) 1_655 2_766
O1W Na1 Na1 37.705(15) 2_766 2_766
Na1 O1W Na1 101.12(3) . 2_766
Na1 O1W H1WA 127.9(12) . .
Na1 O1W H1WA 86.1(13) 2_766 .
Na1 O1W H1WB 114.9(12) . .
Na1 O1W H1WB 114.1(13) 2_766 .
H1WA O1W H1WB 108.2(17) . .
Na1 O2W H2WA 123.6(15) . .
Na1 O2W H2WB 121.0(14) . .
H2WA O2W H2WB 103.5(19) . .

loop_
_geom_bond_atom_site_label_1
_geom_bond_atom_site_label_2
_geom_bond_distance
_geom_bond_site_symmetry_2
V1 O1 1.8667(6) .
V1 O4 1.8740(6) .
V1 O3 1.9024(6) .
V1 O2 1.9039(6) .
V1 N4 1.9550(7) .
V1 N1 1.9558(7) .
N1 C1 1.3639(10) .
N1 C5 1.3706(10) .
C1 N2 1.3045(11) .
C1 C2 1.5008(11) .
N2 O1 1.4039(10) .
N2 Na1 2.4197(8) .
C2 C3 1.5383(13) .
C2 H2A 1.003(16) .
C2 H2B 0.938(15) .
C3 C4 1.5346(12) .
C3 H3A 0.940(16) .
C3 H3B 0.975(15) .
C4 C5 1.4969(11) .
C4 H4A 1.008(15) .
C4 H4B 0.983(15) .
C5 N3 1.2941(10) .
N3 O2 1.4005(9) .
N4 C10 1.3622(10) .
N4 C6 1.3731(10) .
C6 N5 1.2952(10) .
C6 C7 1.4981(11) .
N5 O3 1.4171(9) .
N5 Na1 2.4846(8) 1_455
C7 C8 1.5370(12) .
C7 H7A 0.945(16) .
C7 H7B 0.971(16) .
C8 C9 1.5399(13) .
C8 H8A 0.969(16) .
C8 H8B 0.968(15) .
C9 C10 1.4985(11) .
C9 H9A 0.990(17) .
C9 H9B 0.962(15) .
C10 N6 1.3072(11) .
N6 O4 1.3993(9) .
Na1 O1W 2.3091(7) .
Na1 O2W 2.3179(8) .
Na1 N5 2.4846(8) 1_655
Na1 O1W 2.4853(8) 2_766
Na1 Na1 3.7044(7) 2_766
O1W Na1 2.4854(8) 2_766
O1W H1WA 0.762(17) .
O1W H1WB 0.790(18) .
O2W H2WA 0.75(2) .
O2W H2WB 0.795(19) .

loop_
_geom_hbond_atom_site_label_D
_geom_hbond_atom_site_label_H
_geom_hbond_atom_site_label_A
_geom_hbond_distance_DH
_geom_hbond_distance_HA
_geom_hbond_distance_DA
_geom_hbond_angle_DHA
_geom_hbond_site_symmetry_A
C2 H2A N3 1.003(16) 2.591(16) 3.4601(11) 144.9(12) 2_656
C2 H2A O2 1.003(16) 2.609(16) 3.6016(11) 170.1(13) 2_656
C4 H4A N1 1.008(15) 2.726(15) 3.5366(11) 137.7(11) 2_656
C9 H9A O3 0.990(17) 2.530(16) 3.4907(11) 163.5(13) 2_667
O1W H1WA N5 0.762(17) 2.636(17) 3.1253(9) 123.9(15) 2_666
O1W H1WA O3 0.762(17) 2.004(17) 2.7175(9) 155.9(17) 2_666
O1W H1WB N3 0.790(18) 1.960(18) 2.7502(9) 177.2(18) 1_665
O2W H2WA N6 0.75(2) 2.22(2) 2.9603(10) 169(2) 2_767
O2W H2WB O2 0.795(19) 2.121(19) 2.9003(9) 166.5(18) 1_665
